data_7219216
loop_
_publ_author_name
'Yang, Gao-Shan'
'Liu, Chong-Bo'
'Wen, Hui-Liang'
'Tan, Sheng-Shui'
'John Zhang, Z.'

_publ_section_title
;
 A rare I2O3hybrid organic--inorganic material with high connectivity and
 quadruple-stranded helices
;
_journal_issue 7
_journal_name_full CrystEngComm
_journal_page_first 1518
_journal_paper_doi 10.1039/C4CE02253J
_journal_volume 17
_journal_year 2015
_chemical_formula_sum 'C13 H12 Cd3 O14'
_chemical_formula_weight 729.43
_chemical_name_systematic
; 
 ? 
;
_space_group_IT_number 14
_symmetry_cell_setting monoclinic
_symmetry_space_group_name_Hall '-P 2ybc'
_symmetry_space_group_name_H-M 'P 1 21/c 1'
_atom_sites_solution_hydrogens geom
_atom_sites_solution_primary direct
_atom_sites_solution_secondary difmap
_audit_creation_method SHELXL-97
_audit_update_record
;
2014-04-24 deposited with the CCDC.
2015-01-02 downloaded from the CCDC.
;
_cell_angle_alpha 90.00
_cell_angle_beta 95.0680(10)
_cell_angle_gamma 90.00
_cell_formula_units_Z 4
_cell_length_a 11.8373(10)
_cell_length_b 11.5492(9)
_cell_length_c 12.7035(10)
_cell_measurement_reflns_used 7308
_cell_measurement_temperature 291(2)
_cell_measurement_theta_max 28.18
_cell_measurement_theta_min 2.39
_cell_volume 1729.9(2)
_computing_cell_refinement 'Bruker SMART'
_computing_data_collection 'Bruker SMART'
_computing_data_reduction 'Bruker SAINT'
_computing_molecular_graphics 'Bruker SHELXTL'
_computing_publication_material 'Bruker SHELXTL'
_computing_structure_refinement 'SHELXL-97 (Sheldrick, 2008)'
_computing_structure_solution 'SHELXS-97 (Sheldrick, 2008)'
_diffrn_ambient_temperature 291(2)
_diffrn_measured_fraction_theta_full 0.999
_diffrn_measured_fraction_theta_max 0.999
_diffrn_measurement_device_type 'CCD area detector'
_diffrn_measurement_method 'phi and omega scans'
_diffrn_radiation_monochromator graphite
_diffrn_radiation_source 'fine-focus sealed tube'
_diffrn_radiation_type MoK\a
_diffrn_radiation_wavelength 0.71073
_diffrn_reflns_av_R_equivalents 0.0167
_diffrn_reflns_av_sigmaI/netI 0.0148
_diffrn_reflns_limit_h_max 14
_diffrn_reflns_limit_h_min -13
_diffrn_reflns_limit_k_max 13
_diffrn_reflns_limit_k_min -13
_diffrn_reflns_limit_l_max 15
_diffrn_reflns_limit_l_min -15
_diffrn_reflns_number 12544
_diffrn_reflns_theta_full 25.50
_diffrn_reflns_theta_max 25.50
_diffrn_reflns_theta_min 2.39
_exptl_absorpt_coefficient_mu 3.735
_exptl_absorpt_correction_T_max 0.5660
_exptl_absorpt_correction_T_min 0.5034
_exptl_absorpt_correction_type multi-scan
_exptl_absorpt_process_details sadabs
_exptl_crystal_colour colourless
_exptl_crystal_density_diffrn 2.801
_exptl_crystal_density_method 'not measured'
_exptl_crystal_description block
_exptl_crystal_F_000 1384
_exptl_crystal_size_max 0.21
_exptl_crystal_size_mid 0.18
_exptl_crystal_size_min 0.17
_refine_diff_density_max 1.069
_refine_diff_density_min -1.848
_refine_diff_density_rms 0.143
_refine_ls_extinction_method none
_refine_ls_goodness_of_fit_ref 1.089
_refine_ls_hydrogen_treatment mixed
_refine_ls_matrix_type full
_refine_ls_number_parameters 268
_refine_ls_number_reflns 3207
_refine_ls_number_restraints 0
_refine_ls_restrained_S_all 1.089
_refine_ls_R_factor_all 0.0312
_refine_ls_R_factor_gt 0.0288
_refine_ls_shift/su_max 0.002
_refine_ls_shift/su_mean 0.000
_refine_ls_structure_factor_coef Fsqd
_refine_ls_weighting_details 'calc w=1/[\s^2^(Fo^2^)+(0.0394P)^2^+10.3525P] where P=(Fo^2^+2Fc^2^)/3'
_refine_ls_weighting_scheme calc
_refine_ls_wR_factor_gt 0.0811
_refine_ls_wR_factor_ref 0.0826
_reflns_number_gt 2984
_reflns_number_total 3207
_reflns_threshold_expression >2sigma(I)
_cod_data_source_file c4ce02253j2.cif
_cod_data_source_block 1
_cod_depositor_comments
;
The following automatic conversions were performed:

'_symmetry_cell_setting' value 'Monoclinic' changed to 'monoclinic'
according to
/usr/data/users/saulius/crontab/automatic-downloads/rss-feeds/RSC/lib/dictionaries/cif_core.dic
dictionary named 'cif_core.dic' version 2.4.2 from 2011-04-26.

Automatic conversion script
Id: cif_fix_values 2935 2014-11-11 08:27:57Z andrius 

 Adding full bibliography for 7219216.cif.
;
_cod_original_sg_symbol_H-M P2(1)/c
_cod_database_code 7219216

loop_
_symmetry_equiv_pos_as_xyz
'x, y, z'
'-x, y+1/2, -z+1/2'
'-x, -y, -z'
'x, -y-1/2, z-1/2'

loop_
_atom_site_label
_atom_site_type_symbol
_atom_site_fract_x
_atom_site_fract_y
_atom_site_fract_z
_atom_site_U_iso_or_equiv
_atom_site_adp_type
_atom_site_occupancy
_atom_site_symmetry_multiplicity
_atom_site_calc_flag
_atom_site_refinement_flags
Cd1 Cd 0.50198(3) 0.29232(3) 1.11654(3) 0.02114(12) Uani 1 1 d .
Cd2 Cd 0.72084(3) 0.27548(3) 0.82499(3) 0.02117(11) Uani 1 1 d .
Cd3 Cd 0.50715(4) 0.06604(4) 0.88007(3) 0.03309(13) Uani 1 1 d .
O1 O 1.2988(3) 0.3182(4) 1.0980(3) 0.0301(9) Uani 1 1 d .
O2 O 1.3918(3) 0.3559(3) 0.9587(3) 0.0281(8) Uani 1 1 d .
O3 O 1.0735(3) 0.3915(3) 0.6565(3) 0.0268(8) Uani 1 1 d .
O4 O 1.1358(4) 0.6202(4) 0.6665(4) 0.0455(11) Uani 1 1 d .
O5 O 1.2901(4) 0.5870(4) 0.5915(4) 0.0423(11) Uani 1 1 d .
O6 O 0.8812(3) 0.3821(3) 0.7528(3) 0.0221(8) Uani 1 1 d .
O7 O 0.6903(4) 0.5879(4) 0.6334(4) 0.0415(11) Uani 1 1 d .
O8 O 0.6657(3) 0.4445(4) 0.7436(4) 0.0379(10) Uani 1 1 d .
O9 O 0.8779(3) 0.3548(4) 0.9540(3) 0.0248(8) Uani 1 1 d .
O10 O 0.6983(3) 0.2953(4) 1.1538(3) 0.0350(10) Uani 1 1 d .
O11 O 0.6667(3) 0.3398(4) 0.9866(3) 0.0287(9) Uani 1 1 d .
O14 O 0.5249(2) 0.4875(2) 1.1710(2) 0.0323(9) Uani 1 1 d .
H1W H 0.4631 0.5091 1.1898 0.048 Uiso 1 1 d R
H2W H 0.5531 0.5388 1.1351 0.048 Uiso 1 1 d R
O13 O 0.4713(2) 0.1113(2) 1.0548(2) 0.0257(8) Uani 1 1 d R
H13 H 0.3819 0.1258 1.0405 0.031 Uiso 1 1 d R
C2 C 1.1881(4) 0.3574(4) 0.9355(4) 0.0195(10) Uani 1 1 d .
C7 C 1.0864(4) 0.3489(4) 0.9836(4) 0.0197(10) Uani 1 1 d .
H7 H 1.0869 0.3365 1.0560 0.024 Uiso 1 1 calc R
C6 C 0.9854(4) 0.3593(4) 0.9208(4) 0.0176(10) Uani 1 1 d .
C5 C 0.9851(4) 0.3769(4) 0.8119(4) 0.0183(10) Uani 1 1 d .
C4 C 1.0865(4) 0.3819(4) 0.7642(4) 0.0186(10) Uani 1 1 d .
C3 C 1.1887(4) 0.3733(5) 0.8266(4) 0.0217(11) Uani 1 1 d .
H3 H 1.2570 0.3780 0.7960 0.026 Uiso 1 1 calc R
C1 C 1.2996(4) 0.3434(4) 1.0028(4) 0.0216(11) Uani 1 1 d .
C8 C 1.1695(5) 0.4274(5) 0.6049(4) 0.0268(12) Uani 1 1 d .
H8A H 1.1543 0.4144 0.5295 0.032 Uiso 1 1 calc R
H8B H 1.2341 0.3800 0.6296 0.032 Uiso 1 1 calc R
C9 C 1.1997(5) 0.5541(5) 0.6237(4) 0.0292(12) Uani 1 1 d .
C10 C 0.8535(5) 0.4927(6) 0.7069(6) 0.0436(17) Uani 1 1 d .
H10A H 0.8837 0.4982 0.6385 0.052 Uiso 1 1 calc R
H10B H 0.8878 0.5533 0.7518 0.052 Uiso 1 1 calc R
C11 C 0.7265(4) 0.5090(5) 0.6938(4) 0.0267(12) Uani 1 1 d .
C12 C 0.8610(4) 0.3279(5) 1.0607(4) 0.0209(10) Uani 1 1 d .
H12A H 0.8933 0.3878 1.1077 0.025 Uiso 1 1 calc R
H12B H 0.8966 0.2546 1.0810 0.025 Uiso 1 1 calc R
C13 C 0.7338(4) 0.3206(4) 1.0663(4) 0.0196(10) Uani 1 1 d .
O12 O 0.5257(3) 0.2289(3) 0.7954(3) 0.0204(7) Uani 1 1 d .
H12 H 0.4824 0.2709 0.8182 0.024 Uiso 1 1 d R

loop_
_atom_site_aniso_label
_atom_site_aniso_U_11
_atom_site_aniso_U_22
_atom_site_aniso_U_33
_atom_site_aniso_U_23
_atom_site_aniso_U_13
_atom_site_aniso_U_12
Cd1 0.01533(19) 0.0239(2) 0.0231(2) -0.00310(14) -0.00442(14) 0.00110(14)
Cd2 0.01622(19) 0.0293(2) 0.0179(2) -0.00219(14) 0.00090(14) -0.00199(14)
Cd3 0.0349(2) 0.0327(3) 0.0323(2) 0.00841(18) 0.00633(18) 0.00173(18)
O1 0.0195(19) 0.042(2) 0.028(2) 0.0064(18) -0.0070(15) 0.0005(17)
O2 0.0125(17) 0.036(2) 0.036(2) 0.0060(18) 0.0007(15) 0.0003(15)
O3 0.0226(19) 0.042(2) 0.0167(18) 0.0023(16) 0.0037(15) -0.0078(16)
O4 0.050(3) 0.031(2) 0.056(3) -0.008(2) 0.008(2) 0.003(2)
O5 0.037(2) 0.044(3) 0.047(3) -0.001(2) 0.009(2) -0.015(2)
O6 0.0138(17) 0.029(2) 0.0221(18) 0.0070(15) -0.0028(14) -0.0033(14)
O7 0.036(2) 0.041(2) 0.045(3) 0.009(2) -0.009(2) 0.011(2)
O8 0.021(2) 0.032(2) 0.062(3) 0.002(2) 0.0088(19) 0.0030(17)
O9 0.0104(16) 0.047(2) 0.0172(17) 0.0049(16) 0.0042(13) 0.0005(16)
O10 0.0201(19) 0.061(3) 0.025(2) 0.0128(19) 0.0084(16) 0.0030(19)
O11 0.0147(17) 0.050(2) 0.0207(18) -0.0066(17) 0.0001(14) 0.0005(17)
O14 0.026(2) 0.024(2) 0.048(2) 0.0003(18) 0.0133(18) 0.0001(16)
O13 0.032(2) 0.0196(18) 0.0251(19) -0.0019(15) 0.0007(16) 0.0008(15)
C2 0.013(2) 0.022(2) 0.024(3) 0.003(2) -0.0002(19) 0.0002(19)
C7 0.018(2) 0.022(3) 0.019(2) 0.003(2) 0.0017(19) 0.001(2)
C6 0.013(2) 0.021(2) 0.020(2) 0.0029(19) 0.0022(18) -0.0004(18)
C5 0.012(2) 0.023(3) 0.020(2) 0.0006(19) 0.0004(18) -0.0010(19)
C4 0.018(2) 0.023(3) 0.015(2) 0.0003(19) 0.0035(19) -0.0037(19)
C3 0.011(2) 0.028(3) 0.026(3) 0.003(2) 0.0049(19) 0.001(2)
C1 0.014(2) 0.019(2) 0.031(3) 0.001(2) -0.001(2) 0.0001(19)
C8 0.029(3) 0.030(3) 0.024(3) 0.000(2) 0.013(2) -0.004(2)
C9 0.030(3) 0.036(3) 0.020(3) 0.002(2) -0.005(2) -0.003(3)
C10 0.021(3) 0.051(4) 0.057(4) 0.037(3) -0.003(3) 0.001(3)
C11 0.021(3) 0.033(3) 0.025(3) -0.007(2) -0.004(2) 0.004(2)
C12 0.015(2) 0.033(3) 0.015(2) 0.002(2) -0.0002(18) -0.001(2)
C13 0.018(2) 0.021(2) 0.021(3) -0.003(2) 0.005(2) -0.001(2)
O12 0.0247(18) 0.0205(18) 0.0165(17) -0.0014(14) 0.0040(14) 0.0008(14)

loop_
_atom_type_symbol
_atom_type_description
_atom_type_scat_dispersion_real
_atom_type_scat_dispersion_imag
_atom_type_scat_source
C C 0.0033 0.0016 'International Tables Vol C Tables 4.2.6.8 and 6.1.1.4'
H H 0.0000 0.0000 'International Tables Vol C Tables 4.2.6.8 and 6.1.1.4'
O O 0.0106 0.0060 'International Tables Vol C Tables 4.2.6.8 and 6.1.1.4'
Cd Cd -0.8075 1.2024 'International Tables Vol C Tables 4.2.6.8 and 6.1.1.4'

loop_
_geom_angle_atom_site_label_1
_geom_angle_atom_site_label_2
_geom_angle_atom_site_label_3
_geom_angle
_geom_angle_site_symmetry_1
_geom_angle_site_symmetry_3
O13 Cd1 O12 104.46(11) . 4_566
O13 Cd1 O10 102.23(13) . .
O12 Cd1 O10 76.48(13) 4_566 .
O13 Cd1 O14 175.78(14) . .
O12 Cd1 O14 79.05(11) 4_566 .
O10 Cd1 O14 80.79(13) . .
O13 Cd1 O2 86.21(12) . 1_455
O12 Cd1 O2 150.86(13) 4_566 1_455
O10 Cd1 O2 128.43(13) . 1_455
O14 Cd1 O2 89.59(12) . 1_455
O13 Cd1 O1 87.27(12) . 1_455
O12 Cd1 O1 98.30(13) 4_566 1_455
O10 Cd1 O1 170.00(15) . 1_455
O14 Cd1 O1 89.90(12) . 1_455
O2 Cd1 O1 54.53(13) 1_455 1_455
O13 Cd1 C1 84.84(13) . 1_455
O12 Cd1 C1 124.89(14) 4_566 1_455
O10 Cd1 C1 155.53(15) . 1_455
O14 Cd1 C1 91.21(13) . 1_455
O2 Cd1 C1 27.70(14) 1_455 1_455
O1 Cd1 C1 26.91(14) 1_455 1_455
O8 Cd2 O10 82.63(17) . 4_565
O8 Cd2 O11 92.09(16) . .
O10 Cd2 O11 157.43(13) 4_565 .
O8 Cd2 O12 83.46(13) . .
O10 Cd2 O12 74.98(13) 4_565 .
O11 Cd2 O12 82.64(12) . .
O8 Cd2 O5 160.35(15) . 2_746
O10 Cd2 O5 95.02(16) 4_565 2_746
O11 Cd2 O5 82.61(15) . 2_746
O12 Cd2 O5 77.12(14) . 2_746
O8 Cd2 O4 144.32(15) . 2_746
O10 Cd2 O4 78.83(16) 4_565 2_746
O11 Cd2 O4 115.85(15) . 2_746
O12 Cd2 O4 119.98(14) . 2_746
O5 Cd2 O4 52.57(15) 2_746 2_746
O8 Cd2 O6 66.95(13) . .
O10 Cd2 O6 81.85(13) 4_565 .
O11 Cd2 O6 116.30(13) . .
O12 Cd2 O6 144.46(11) . .
O5 Cd2 O6 132.21(13) 2_746 .
O4 Cd2 O6 80.36(13) 2_746 .
O8 Cd2 O9 98.52(14) . .
O10 Cd2 O9 138.66(12) 4_565 .
O11 Cd2 O9 63.76(11) . .
O12 Cd2 O9 146.36(11) . .
O5 Cd2 O9 96.06(15) 2_746 .
O4 Cd2 O9 76.82(15) 2_746 .
O6 Cd2 O9 61.53(11) . .
O12 Cd3 O13 164.90(12) . 3_657
O12 Cd3 O7 90.83(15) . 2_646
O13 Cd3 O7 102.00(14) 3_657 2_646
O12 Cd3 O13 107.87(11) . .
O13 Cd3 O13 82.97(10) 3_657 .
O7 Cd3 O13 77.47(13) 2_646 .
O12 Cd3 O5 81.09(15) . 2_746
O13 Cd3 O5 87.52(13) 3_657 2_746
O7 Cd3 O5 167.25(16) 2_646 2_746
O13 Cd3 O5 95.54(13) . 2_746
O12 Cd3 Cd3 146.67(9) . 3_657
O13 Cd3 Cd3 43.03(7) 3_657 3_657
O7 Cd3 Cd3 89.16(12) 2_646 3_657
O13 Cd3 Cd3 39.94(7) . 3_657
O5 Cd3 Cd3 92.20(11) 2_746 3_657
C1 O1 Cd1 91.7(3) . 1_655
C1 O2 Cd1 91.2(3) . 1_655
C4 O3 C8 117.5(4) . .
C9 O4 Cd2 91.3(4) . 2_756
C9 O5 Cd3 143.0(4) . 2_756
C9 O5 Cd2 92.9(4) . 2_756
Cd3 O5 Cd2 96.65(16) 2_756 2_756
C5 O6 C10 114.9(4) . .
C5 O6 Cd2 116.5(3) . .
C10 O6 Cd2 115.8(3) . .
C11 O7 Cd3 104.7(4) . 2_656
C11 O8 Cd2 126.0(3) . .
C6 O9 C12 120.8(4) . .
C6 O9 Cd2 117.4(3) . .
C12 O9 Cd2 112.4(3) . .
C13 O10 Cd2 153.2(4) . 4_566
C13 O10 Cd1 103.3(3) . .
Cd2 O10 Cd1 102.45(14) 4_566 .
C13 O11 Cd2 117.0(3) . .
Cd1 O14 H1W 106.9 . .
Cd1 O14 H2W 123.9 . .
H1W O14 H2W 110.5 . .
Cd3 O13 Cd1 135.94(13) 3_657 .
Cd3 O13 Cd3 97.03(10) 3_657 .
Cd1 O13 Cd3 119.86(12) . .
Cd3 O13 H13 106.7 3_657 .
Cd1 O13 H13 92.3 . .
Cd3 O13 H13 97.6 . .
C3 C2 C7 121.4(4) . .
C3 C2 C1 119.6(4) . .
C7 C2 C1 119.0(4) . .
C6 C7 C2 118.3(5) . .
C6 C7 H7 120.8 . .
C2 C7 H7 120.8 . .
O9 C6 C7 126.6(4) . .
O9 C6 C5 112.8(4) . .
C7 C6 C5 120.7(4) . .
O6 C5 C4 121.4(4) . .
O6 C5 C6 117.9(4) . .
C4 C5 C6 120.7(4) . .
O3 C4 C3 126.3(4) . .
O3 C4 C5 114.5(4) . .
C3 C4 C5 119.2(4) . .
C4 C3 C2 119.7(4) . .
C4 C3 H3 120.2 . .
C2 C3 H3 120.2 . .
O1 C1 O2 122.2(5) . .
O1 C1 C2 119.5(4) . .
O2 C1 C2 118.3(5) . .
O1 C1 Cd1 61.4(3) . 1_655
O2 C1 Cd1 61.1(3) . 1_655
C2 C1 Cd1 173.4(4) . 1_655
O3 C8 C9 113.2(4) . .
O3 C8 H8A 108.9 . .
C9 C8 H8A 108.9 . .
O3 C8 H8B 108.9 . .
C9 C8 H8B 108.9 . .
H8A C8 H8B 107.7 . .
O4 C9 O5 122.5(6) . .
O4 C9 C8 121.3(5) . .
O5 C9 C8 116.2(5) . .
O6 C10 C11 110.3(5) . .
O6 C10 H10A 109.6 . .
C11 C10 H10A 109.6 . .
O6 C10 H10B 109.6 . .
C11 C10 H10B 109.6 . .
H10A C10 H10B 108.1 . .
O7 C11 O8 124.7(5) . .
O7 C11 C10 116.4(5) . .
O8 C11 C10 118.9(5) . .
O9 C12 C13 106.3(4) . .
O9 C12 H12A 110.5 . .
C13 C12 H12A 110.5 . .
O9 C12 H12B 110.5 . .
C13 C12 H12B 110.5 . .
H12A C12 H12B 108.7 . .
O11 C13 O10 121.3(5) . .
O11 C13 C12 120.9(4) . .
O10 C13 C12 117.8(4) . .
Cd3 O12 Cd1 112.91(15) . 4_565
Cd3 O12 Cd2 104.82(14) . .
Cd1 O12 Cd2 102.44(13) 4_565 .
Cd3 O12 H12 104.7 . .
Cd1 O12 H12 114.2 4_565 .
Cd2 O12 H12 117.6 . .

loop_
_geom_bond_atom_site_label_1
_geom_bond_atom_site_label_2
_geom_bond_distance
_geom_bond_site_symmetry_2
Cd1 O13 2.251(3) .
Cd1 O12 2.277(3) 4_566
Cd1 O10 2.330(4) .
Cd1 O14 2.366(3) .
Cd1 O2 2.409(4) 1_455
Cd1 O1 2.414(4) 1_455
Cd1 C1 2.750(5) 1_455
Cd2 O8 2.277(4) .
Cd2 O10 2.317(4) 4_565
Cd2 O11 2.326(4) .
Cd2 O12 2.369(4) .
Cd2 O5 2.430(5) 2_746
Cd2 O4 2.466(5) 2_746
Cd2 O6 2.503(3) .
Cd2 O9 2.538(4) .
Cd3 O12 2.188(3) .
Cd3 O13 2.216(3) 3_657
Cd3 O7 2.342(4) 2_646
Cd3 O13 2.355(3) .
Cd3 O5 2.407(5) 2_746
Cd3 Cd3 3.4251(8) 3_657
O1 C1 1.245(7) .
O1 Cd1 2.414(4) 1_655
O2 C1 1.278(6) .
O2 Cd1 2.409(4) 1_655
O3 C4 1.367(6) .
O3 C8 1.423(6) .
O4 C9 1.234(7) .
O4 Cd2 2.466(5) 2_756
O5 C9 1.239(7) .
O5 Cd3 2.407(5) 2_756
O5 Cd2 2.430(5) 2_756
O6 C5 1.385(6) .
O6 C10 1.431(7) .
O7 C11 1.242(7) .
O7 Cd3 2.342(4) 2_656
O8 C11 1.247(7) .
O9 C6 1.377(6) .
O9 C12 1.421(6) .
O10 C13 1.256(6) .
O10 Cd2 2.317(4) 4_566
O11 C13 1.250(6) .
O14 H1W 0.8280 .
O14 H2W 0.8356 .
O13 Cd3 2.216(3) 3_657
O13 H13 1.0712 .
C2 C3 1.395(7) .
C2 C7 1.401(7) .
C2 C1 1.517(7) .
C7 C6 1.383(7) .
C7 H7 0.9300 .
C6 C5 1.398(7) .
C5 C4 1.392(7) .
C4 C3 1.390(7) .
C3 H3 0.9300 .
C1 Cd1 2.750(5) 1_655
C8 C9 1.520(8) .
C8 H8A 0.9700 .
C8 H8B 0.9700 .
C10 C11 1.510(8) .
C10 H10A 0.9700 .
C10 H10B 0.9700 .
C12 C13 1.516(7) .
C12 H12A 0.9700 .
C12 H12B 0.9700 .
O12 Cd1 2.277(3) 4_565
O12 H12 0.7801 .

loop_
_geom_hbond_atom_site_label_D
_geom_hbond_atom_site_label_H
_geom_hbond_atom_site_label_A
_geom_hbond_distance_DH
_geom_hbond_distance_HA
_geom_hbond_distance_DA
_geom_hbond_angle_DHA
_geom_hbond_site_symmetry_A
O14 H2W O2 0.84 1.86 2.692(5) 173.3 3_767
O14 H1W O8 0.83 1.89 2.705(5) 170.1 3_667
O12 H12 O2 0.78 2.37 3.090(5) 153.1 1_455
O13 H13 O1 1.07 2.56 3.221(5) 119.0 1_455
O13 H13 O7 1.07 2.34 2.939(5) 113.8 2_646

loop_
_geom_torsion_atom_site_label_1
_geom_torsion_atom_site_label_2
_geom_torsion_atom_site_label_3
_geom_torsion_atom_site_label_4
_geom_torsion
_geom_torsion_site_symmetry_1
_geom_torsion_site_symmetry_4
O8 Cd2 O6 C5 143.7(4) . .
O10 Cd2 O6 C5 -130.9(3) 4_565 .
O11 Cd2 O6 C5 63.2(3) . .
O12 Cd2 O6 C5 179.7(3) . .
O5 Cd2 O6 C5 -41.5(4) 2_746 .
O4 Cd2 O6 C5 -50.9(3) 2_746 .
O9 Cd2 O6 C5 29.2(3) . .
O8 Cd2 O6 C10 4.0(4) . .
O10 Cd2 O6 C10 89.4(4) 4_565 .
O11 Cd2 O6 C10 -76.5(4) . .
O12 Cd2 O6 C10 40.0(5) . .
O5 Cd2 O6 C10 178.8(4) 2_746 .
O4 Cd2 O6 C10 169.3(4) 2_746 .
O9 Cd2 O6 C10 -110.5(4) . .
O10 Cd2 O8 C11 -78.1(5) 4_565 .
O11 Cd2 O8 C11 124.0(5) . .
O12 Cd2 O8 C11 -153.7(5) . .
O5 Cd2 O8 C11 -162.3(5) 2_746 .
O4 Cd2 O8 C11 -19.0(6) 2_746 .
O6 Cd2 O8 C11 6.2(4) . .
O9 Cd2 O8 C11 60.2(5) . .
O8 Cd2 O9 C6 -89.7(3) . .
O10 Cd2 O9 C6 -1.2(4) 4_565 .
O11 Cd2 O9 C6 -177.8(4) . .
O12 Cd2 O9 C6 179.3(3) . .
O5 Cd2 O9 C6 103.5(3) 2_746 .
O4 Cd2 O9 C6 54.2(3) 2_746 .
O6 Cd2 O9 C6 -31.8(3) . .
O8 Cd2 O9 C12 123.5(3) . .
O10 Cd2 O9 C12 -148.0(3) 4_565 .
O11 Cd2 O9 C12 35.4(3) . .
O12 Cd2 O9 C12 32.5(4) . .
O5 Cd2 O9 C12 -43.3(3) 2_746 .
O4 Cd2 O9 C12 -92.5(3) 2_746 .
O6 Cd2 O9 C12 -178.6(4) . .
O13 Cd1 O10 C13 84.9(4) . .
O12 Cd1 O10 C13 -172.9(4) 4_566 .
O14 Cd1 O10 C13 -92.1(3) . .
O2 Cd1 O10 C13 -10.0(4) 1_455 .
O1 Cd1 O10 C13 -113.6(8) 1_455 .
C1 Cd1 O10 C13 -19.8(6) 1_455 .
O13 Cd1 O10 Cd2 -87.32(16) . 4_566
O12 Cd1 O10 Cd2 14.83(15) 4_566 4_566
O14 Cd1 O10 Cd2 95.69(16) . 4_566
O2 Cd1 O10 Cd2 177.76(14) 1_455 4_566
O1 Cd1 O10 Cd2 74.2(8) 1_455 4_566
C1 Cd1 O10 Cd2 167.9(3) 1_455 4_566
O8 Cd2 O11 C13 -135.9(4) . .
O10 Cd2 O11 C13 148.4(4) 4_565 .
O12 Cd2 O11 C13 141.0(4) . .
O5 Cd2 O11 C13 63.1(4) 2_746 .
O4 Cd2 O11 C13 21.2(4) 2_746 .
O6 Cd2 O11 C13 -70.6(4) . .
O9 Cd2 O11 C13 -37.4(4) . .
O12 Cd1 O13 Cd3 -14.6(2) 4_566 3_657
O10 Cd1 O13 Cd3 64.4(2) . 3_657
O14 Cd1 O13 Cd3 -160.4(17) . 3_657
O2 Cd1 O13 Cd3 -167.1(2) 1_455 3_657
O1 Cd1 O13 Cd3 -112.48(19) 1_455 3_657
C1 Cd1 O13 Cd3 -139.3(2) 1_455 3_657
O12 Cd1 O13 Cd3 -157.40(14) 4_566 .
O10 Cd1 O13 Cd3 -78.42(16) . .
O14 Cd1 O13 Cd3 56.9(19) . .
O2 Cd1 O13 Cd3 50.12(14) 1_455 .
O1 Cd1 O13 Cd3 104.74(15) 1_455 .
C1 Cd1 O13 Cd3 77.87(16) 1_455 .
O12 Cd3 O13 Cd3 -169.21(12) . 3_657
O13 Cd3 O13 Cd3 0.0 3_657 3_657
O7 Cd3 O13 Cd3 104.00(14) 2_646 3_657
O5 Cd3 O13 Cd3 -86.81(14) 2_746 3_657
O12 Cd3 O13 Cd1 -14.29(17) . .
O13 Cd3 O13 Cd1 154.92(19) 3_657 .
O7 Cd3 O13 Cd1 -101.07(17) 2_646 .
O5 Cd3 O13 Cd1 68.12(16) 2_746 .
Cd3 Cd3 O13 Cd1 154.93(19) 3_657 .
C3 C2 C7 C6 -1.5(8) . .
C1 C2 C7 C6 -178.6(5) . .
C12 O9 C6 C7 -5.5(8) . .
Cd2 O9 C6 C7 -149.4(4) . .
C12 O9 C6 C5 174.7(4) . .
Cd2 O9 C6 C5 30.9(5) . .
C2 C7 C6 O9 -179.2(5) . .
C2 C7 C6 C5 0.6(8) . .
C10 O6 C5 C4 -70.5(6) . .
Cd2 O6 C5 C4 149.5(4) . .
C10 O6 C5 C6 113.3(6) . .
Cd2 O6 C5 C6 -26.8(5) . .
O9 C6 C5 O6 -2.7(6) . .
C7 C6 C5 O6 177.5(5) . .
O9 C6 C5 C4 -179.0(4) . .
C7 C6 C5 C4 1.2(8) . .
C8 O3 C4 C3 -18.4(7) . .
C8 O3 C4 C5 163.8(4) . .
O6 C5 C4 O3 -0.4(7) . .
C6 C5 C4 O3 175.7(4) . .
O6 C5 C4 C3 -178.3(4) . .
C6 C5 C4 C3 -2.2(7) . .
O3 C4 C3 C2 -176.4(5) . .
C5 C4 C3 C2 1.2(8) . .
C7 C2 C3 C4 0.6(8) . .
C1 C2 C3 C4 177.7(5) . .
Cd1 O1 C1 O2 -6.0(5) 1_655 .
Cd1 O1 C1 C2 172.5(4) 1_655 .
Cd1 O2 C1 O1 6.0(5) 1_655 .
Cd1 O2 C1 C2 -172.5(4) 1_655 .
C3 C2 C1 O1 -173.1(5) . .
C7 C2 C1 O1 4.1(7) . .
C3 C2 C1 O2 5.5(7) . .
C7 C2 C1 O2 -177.3(5) . .
C3 C2 C1 Cd1 -78(3) . 1_655
C7 C2 C1 Cd1 100(3) . 1_655
C4 O3 C8 C9 -71.0(6) . .
Cd2 O4 C9 O5 -9.2(6) 2_756 .
Cd2 O4 C9 C8 172.5(5) 2_756 .
Cd3 O5 C9 O4 114.4(7) 2_756 .
Cd2 O5 C9 O4 9.4(6) 2_756 .
Cd3 O5 C9 C8 -67.3(8) 2_756 .
Cd2 O5 C9 C8 -172.3(4) 2_756 .
O3 C8 C9 O4 -10.0(8) . .
O3 C8 C9 O5 171.7(5) . .
C5 O6 C10 C11 -151.5(5) . .
Cd2 O6 C10 C11 -11.1(7) . .
Cd3 O7 C11 O8 -7.6(7) 2_656 .
Cd3 O7 C11 C10 172.8(5) 2_656 .
Cd2 O8 C11 O7 165.3(4) . .
Cd2 O8 C11 C10 -15.1(8) . .
O6 C10 C11 O7 -163.7(5) . .
O6 C10 C11 O8 16.6(8) . .
C6 O9 C12 C13 -175.4(4) . .
Cd2 O9 C12 C13 -29.8(5) . .
Cd2 O11 C13 O10 -143.3(4) . .
Cd2 O11 C13 C12 37.1(6) . .
Cd2 O10 C13 O11 164.6(6) 4_566 .
Cd1 O10 C13 O11 1.6(6) . .
Cd2 O10 C13 C12 -15.8(11) 4_566 .
Cd1 O10 C13 C12 -178.8(4) . .
O9 C12 C13 O11 -1.7(7) . .
O9 C12 C13 O10 178.7(5) . .
O13 Cd3 O12 Cd1 64.7(5) 3_657 4_565
O7 Cd3 O12 Cd1 -83.70(18) 2_646 4_565
O13 Cd3 O12 Cd1 -160.80(13) . 4_565
O5 Cd3 O12 Cd1 106.21(18) 2_746 4_565
Cd3 Cd3 O12 Cd1 -173.43(4) 3_657 4_565
O13 Cd3 O12 Cd2 -46.0(5) 3_657 .
O7 Cd3 O12 Cd2 165.58(15) 2_646 .
O13 Cd3 O12 Cd2 88.48(13) . .
O5 Cd3 O12 Cd2 -4.50(15) 2_746 .
Cd3 Cd3 O12 Cd2 75.9(2) 3_657 .
O8 Cd2 O12 Cd3 -172.51(17) . .
O10 Cd2 O12 Cd3 103.40(17) 4_565 .
O11 Cd2 O12 Cd3 -79.53(16) . .
O5 Cd2 O12 Cd3 4.52(15) 2_746 .
O4 Cd2 O12 Cd3 36.1(2) 2_746 .
O6 Cd2 O12 Cd3 154.47(16) . .
O9 Cd2 O12 Cd3 -76.9(2) . .
O8 Cd2 O12 Cd1 69.41(16) . 4_565
O10 Cd2 O12 Cd1 -14.68(15) 4_565 4_565
O11 Cd2 O12 Cd1 162.39(16) . 4_565
O5 Cd2 O12 Cd1 -113.56(16) 2_746 4_565
O4 Cd2 O12 Cd1 -81.95(18) 2_746 4_565
O6 Cd2 O12 Cd1 36.4(3) . 4_565
O9 Cd2 O12 Cd1 164.98(17) . 4_565
